data_2105072
loop_
_publ_author_name
'Ma\/luszy\'nska, Hanna'
'Czarnecki, Piotr'
'Czarnecka, Anna'
'Pajak, Zdzis\/law'

_publ_section_title
;
 Structures and phase transitions in a new ferroelectric -- pyridinium
 chlorochromate -- studied by X-ray diffraction, DSC and dielectric
 methods
;
_journal_issue 2
_journal_name_full 'Acta Crystallographica Section B'
_journal_page_first 128
_journal_page_last 136
_journal_paper_doi 10.1107/S0108768112005782
_journal_volume 68
_journal_year 2012
_chemical_formula_moiety '[C5H5 NH]+ [Cl Cr O3]- '
_chemical_formula_sum 'C5 H6 Cl Cr N O3'
_chemical_formula_weight 215.56
_chemical_name_systematic
;
 pyridinium chlorochromate
;
_space_group_IT_number 9
_symmetry_cell_setting monoclinic
_symmetry_space_group_name_Hall 'C -2yc'
_symmetry_space_group_name_H-M 'C 1 c 1'
_atom_sites_solution_hydrogens difmap
_atom_sites_solution_primary direct
_atom_sites_solution_secondary difmap
_audit_creation_method SHELXL-97
_cell_angle_alpha 90.00
_cell_angle_beta 95.481(3)
_cell_angle_gamma 90.00
_cell_formula_units_Z 4
_cell_length_a 7.3539(3)
_cell_length_b 8.4985(3)
_cell_length_c 12.9706(6)
_cell_measurement_reflns_used 2913
_cell_measurement_temperature 120.0(2)
_cell_measurement_theta_max 28.1611
_cell_measurement_theta_min 2.3917
_cell_volume 806.92(6)
_computing_cell_refinement 'CrysAlisPro, Oxford Diffraction Ltd., 2010'
_computing_data_collection 'CrysAlisPro, Oxford Diffraction Ltd., 2010'
_computing_data_reduction 'CrysAlisPro, Oxford Diffraction Ltd., 2010'
_computing_structure_refinement 'SHELXL-97 (Sheldrick, 2008)'
_computing_structure_solution 'SHELXS-97 (Sheldrick, 2008)'
_diffrn_ambient_temperature 120.0(2)
_diffrn_detector_area_resol_mean 10.3200
_diffrn_measured_fraction_theta_full 0.952
_diffrn_measured_fraction_theta_max 0.952
_diffrn_measurement_device_type 'Xcalibur, Atlas, Gemini ultra'
_diffrn_measurement_method 'omega scan'
_diffrn_radiation_monochromator graphite
_diffrn_radiation_source 'Enhance (Mo) X-ray Source'
_diffrn_radiation_type MoK\a
_diffrn_radiation_wavelength 0.71073
_diffrn_reflns_av_R_equivalents 0.0266
_diffrn_reflns_av_sigmaI/netI 0.0256
_diffrn_reflns_limit_h_max 9
_diffrn_reflns_limit_h_min -9
_diffrn_reflns_limit_k_max 11
_diffrn_reflns_limit_k_min -11
_diffrn_reflns_limit_l_max 16
_diffrn_reflns_limit_l_min -17
_diffrn_reflns_number 5194
_diffrn_reflns_theta_full 28.19
_diffrn_reflns_theta_max 28.19
_diffrn_reflns_theta_min 3.16
_exptl_absorpt_coefficient_mu 1.703
_exptl_absorpt_correction_T_max 1.0000
_exptl_absorpt_correction_T_min 0.86187
_exptl_absorpt_correction_type multi-scan
_exptl_crystal_colour orange
_exptl_crystal_density_diffrn 1.774
_exptl_crystal_density_method 'not measured'
_exptl_crystal_description prism
_exptl_crystal_F_000 432
_exptl_crystal_size_max 0.2
_exptl_crystal_size_mid 0.1
_exptl_crystal_size_min 0.08
_refine_diff_density_max 0.373
_refine_diff_density_min -0.229
_refine_ls_abs_structure_details 'Flack H D (1983), Acta Cryst. A39, 876-881'
_refine_ls_abs_structure_Flack 0.831(17)
_refine_ls_extinction_method none
_refine_ls_goodness_of_fit_ref 1.047
_refine_ls_hydrogen_treatment refall
_refine_ls_matrix_type full
_refine_ls_number_parameters 125
_refine_ls_number_reflns 1845
_refine_ls_number_restraints 2
_refine_ls_restrained_S_all 1.047
_refine_ls_R_factor_all 0.0282
_refine_ls_R_factor_gt 0.0257
_refine_ls_shift/su_max 0.025
_refine_ls_shift/su_mean 0.003
_refine_ls_structure_factor_coef Fsqd
_refine_ls_weighting_details 'calc w=1/[\s^2^(Fo^2^)+(0.0356P)^2^+0.0000P] where P=(Fo^2^+2Fc^2^)/3'
_refine_ls_weighting_scheme calc
_refine_ls_wR_factor_gt 0.0612
_refine_ls_wR_factor_ref 0.0635
_reflns_number_gt 1718
_reflns_number_total 1845
_reflns_threshold_expression >2sigma(I)
_cod_data_source_file eb5013.cif
_cod_data_source_block 120_enan
_cod_original_cell_volume 806.91(6)
_cod_original_sg_symbol_H-M Cc
_cod_database_code 2105072
_cod_database_fobs_code 2105072

loop_
_symmetry_equiv_pos_as_xyz
'x, y, z'
'x, -y, z+1/2'
'x+1/2, y+1/2, z'
'x+1/2, -y+1/2, z+1/2'

loop_
_atom_site_type_symbol
_atom_site_label
_atom_site_fract_x
_atom_site_fract_y
_atom_site_fract_z
_atom_site_U_iso_or_equiv
_atom_site_adp_type
_atom_site_calc_flag
_atom_site_occupancy
_atom_site_symmetry_multiplicity
Cr Cr 0.90619(3) -0.01049(3) -0.03123(3) 0.02014(10) Uani d 1 1
Cl Cl 1.09727(11) -0.00537(5) 0.10759(6) 0.0426(2) Uani d 1 1
O O1 0.7719(2) 0.1368(2) -0.02724(14) 0.0352(4) Uani d 1 1
O O2 0.7943(2) -0.1749(2) -0.03186(13) 0.0325(4) Uani d 1 1
O O3 1.0213(3) 0.00009(14) -0.12942(17) 0.0354(4) Uani d 1 1
N N 1.4193(2) -0.0944(2) 0.33317(16) 0.0283(4) Uani d 1 1
C C1 1.4162(3) 0.0630(3) 0.3408(2) 0.0307(5) Uani d 1 1
C C2 1.4879(3) 0.1526(3) 0.2671(2) 0.0329(6) Uani d 1 1
C C3 1.5624(3) 0.0789(3) 0.1861(2) 0.0310(5) Uani d 1 1
C C4 1.5657(3) -0.0820(3) 0.1807(2) 0.0293(5) Uani d 1 1
C C5 1.4930(3) -0.1681(3) 0.25574(19) 0.0289(5) Uani d 1 1
H H 1.372(4) -0.155(3) 0.388(2) 0.065(10) Uiso d 1 1
H H1 1.363(4) 0.099(3) 0.395(2) 0.036(7) Uiso d 1 1
H H2 1.468(4) 0.265(3) 0.278(2) 0.050(8) Uiso d 1 1
H H3 1.587(5) 0.135(5) 0.133(3) 0.066(11) Uiso d 1 1
H H4 1.591(5) -0.130(5) 0.130(3) 0.063(11) Uiso d 1 1
H H5 1.471(4) -0.283(3) 0.263(2) 0.052(8) Uiso d 1 1

loop_
_atom_site_aniso_label
_atom_site_aniso_U_11
_atom_site_aniso_U_22
_atom_site_aniso_U_33
_atom_site_aniso_U_12
_atom_site_aniso_U_13
_atom_site_aniso_U_23
Cr 0.02070(16) 0.02180(17) 0.01824(16) 0.0001(4) 0.00359(12) -0.0007(4)
Cl 0.0538(4) 0.0269(4) 0.0415(4) 0.0014(3) -0.0246(4) -0.0015(3)
O1 0.0327(10) 0.0347(9) 0.0381(10) 0.0122(9) 0.0027(8) -0.0010(10)
O2 0.0329(10) 0.0342(9) 0.0314(9) -0.0120(8) 0.0080(8) -0.0044(9)
O3 0.0462(11) 0.0317(10) 0.0314(10) -0.0024(6) 0.0202(9) 0.0016(5)
N 0.0218(8) 0.0361(11) 0.0268(10) 0.0003(9) 0.0020(8) 0.0041(10)
C1 0.0204(10) 0.0381(13) 0.0327(15) 0.0026(11) -0.0020(10) -0.0143(13)
C2 0.0265(11) 0.0228(10) 0.0478(17) -0.0007(9) -0.0039(12) -0.0049(11)
C3 0.0277(11) 0.0271(12) 0.0380(14) -0.0031(9) 0.0022(10) 0.0054(10)
C4 0.0286(11) 0.0278(12) 0.0327(13) 0.0018(9) 0.0087(10) -0.0020(10)
C5 0.0256(10) 0.0230(11) 0.0380(13) 0.0048(9) 0.0025(10) 0.0036(9)

loop_
_atom_type_symbol
_atom_type_description
_atom_type_scat_dispersion_real
_atom_type_scat_dispersion_imag
_atom_type_scat_source
C C 0.0033 0.0016 'International Tables Vol C Tables 4.2.6.8 and 6.1.1.4'
H H 0.0000 0.0000 'International Tables Vol C Tables 4.2.6.8 and 6.1.1.4'
N N 0.0061 0.0033 'International Tables Vol C Tables 4.2.6.8 and 6.1.1.4'
O O 0.0106 0.0060 'International Tables Vol C Tables 4.2.6.8 and 6.1.1.4'
Cl Cl 0.1484 0.1585 'International Tables Vol C Tables 4.2.6.8 and 6.1.1.4'
Cr Cr 0.3209 0.6236 'International Tables Vol C Tables 4.2.6.8 and 6.1.1.4'

loop_
_geom_angle_atom_site_label_1
_geom_angle_atom_site_label_2
_geom_angle_atom_site_label_3
_geom_angle
O3 Cr O1 110.96(9)
O3 Cr O2 110.60(9)
O1 Cr O2 111.11(12)
O3 Cr Cl 108.00(9)
O1 Cr Cl 108.04(7)
O2 Cr Cl 107.99(7)
C5 N C1 122.11(19)
N C1 C2 119.6(2)
C1 C2 C3 119.2(2)
C4 C3 C2 120.1(2)
C5 C4 C3 119.2(2)
N C5 C4 119.8(2)

loop_
_geom_bond_atom_site_label_1
_geom_bond_atom_site_label_2
_geom_bond_distance
Cr O3 1.598(2)
Cr O1 1.5984(16)
Cr O2 1.6209(16)
Cr Cl 2.1761(7)
N C5 1.341(3)
N C1 1.342(4)
C1 C2 1.367(4)
C2 C3 1.380(4)
C3 C4 1.369(4)
C4 C5 1.367(3)

loop_
_geom_hbond_atom_site_label_D
_geom_hbond_atom_site_label_H
_geom_hbond_atom_site_label_A
_geom_hbond_site_symmetry_A
_geom_hbond_distance_DH
_geom_hbond_distance_HA
_geom_hbond_distance_DA
_geom_hbond_angle_DHA
N H O2 4_545 0.97(3) 1.90(3) 2.839(3) 162(3)
C1 H1 O3 2 0.90(3) 2.64(3) 3.014(3) 106(2)
C1 H1 O1 4 0.90(3) 2.57(3) 3.303(3) 139(2)
C2 H2 O3 4 0.98(3) 2.34(3) 3.242(3) 152(2)
C3 H3 O1 1_655 0.87(4) 2.59(4) 3.330(3) 143(3)
C4 H4 O2 1_655 0.81(4) 2.71(4) 3.455(3) 152(3)
C5 H5 O3 4_545 1.00(3) 2.32(3) 3.188(3) 145(2)
